data_4325476
loop_
_publ_author_name
'Shinya Ikeda'
'Motoki Toganoh'
'Hiroyuki Furuta'

_publ_section_title
;
 Synthesis, Reactivity, and Properties of N-Fused Porphyrin Manganese(I)
 Tricarbonyl Complexes
;
_journal_name_full 'Inorganic Chemistry'
_journal_page_first 6029
_journal_page_last 6043
_journal_paper_doi 10.1021/ic2000393
_journal_volume 50
_journal_year 2011
_chemical_formula_moiety 'C51 H35 Mn N4 O3'
_chemical_formula_sum 'C51 H35 Mn N4 O3'
_chemical_formula_weight 806.77
_chemical_name_systematic
; 
 ? 
;
_space_group_IT_number 2
_symmetry_cell_setting triclinic
_symmetry_Int_Tables_number 2
_symmetry_space_group_name_Hall '-P 1'
_symmetry_space_group_name_H-M 'P -1'
_atom_sites_solution_hydrogens geom
_atom_sites_solution_primary direct
_atom_sites_solution_secondary difmap
_audit_creation_method SHELXL-97
_cell_angle_alpha 67.149(17)
_cell_angle_beta 78.73(2)
_cell_angle_gamma 87.872(18)
_cell_formula_units_Z 2
_cell_length_a 11.079(9)
_cell_length_b 12.993(11)
_cell_length_c 16.504(14)
_cell_measurement_reflns_used 3234
_cell_measurement_temperature 223(2)
_cell_measurement_theta_max 23.25
_cell_measurement_theta_min 2.40
_cell_volume 2145(3)
_computing_structure_refinement 'SHELXL-97 (Sheldrick, 1997)'
_computing_structure_solution 'SHELXS-97 (Sheldrick, 1990)'
_diffrn_ambient_temperature 223(2)
_diffrn_measured_fraction_theta_full 0.994
_diffrn_measured_fraction_theta_max 0.994
_diffrn_measurement_device_type 'CCD area detector'
_diffrn_measurement_method 'phi and omega scans'
_diffrn_radiation_monochromator graphite
_diffrn_radiation_source 'fine-focus sealed tube'
_diffrn_radiation_type MoK\a
_diffrn_radiation_wavelength 0.71069
_diffrn_reflns_av_R_equivalents 0.0284
_diffrn_reflns_av_sigmaI/netI 0.0630
_diffrn_reflns_limit_h_max 13
_diffrn_reflns_limit_h_min -13
_diffrn_reflns_limit_k_max 15
_diffrn_reflns_limit_k_min -16
_diffrn_reflns_limit_l_max 20
_diffrn_reflns_limit_l_min -11
_diffrn_reflns_number 13088
_diffrn_reflns_theta_full 26.00
_diffrn_reflns_theta_max 26.00
_diffrn_reflns_theta_min 1.37
_exptl_absorpt_coefficient_mu 0.355
_exptl_absorpt_correction_T_max 0.9654
_exptl_absorpt_correction_T_min 0.8711
_exptl_absorpt_correction_type empirical
_exptl_absorpt_process_details 'SADABS, Sheldrick 1996'
_exptl_crystal_colour violet
_exptl_crystal_density_diffrn 1.249
_exptl_crystal_description block
_exptl_crystal_F_000 836
_exptl_crystal_size_max 0.40
_exptl_crystal_size_mid 0.11
_exptl_crystal_size_min 0.10
_platon_squeeze_details
;
;
_refine_diff_density_max 0.433
_refine_diff_density_min -0.267
_refine_diff_density_rms 0.052
_refine_ls_extinction_method none
_refine_ls_goodness_of_fit_ref 0.932
_refine_ls_hydrogen_treatment constr
_refine_ls_matrix_type full
_refine_ls_number_parameters 564
_refine_ls_number_reflns 8402
_refine_ls_number_restraints 2
_refine_ls_restrained_S_all 0.932
_refine_ls_R_factor_all 0.0770
_refine_ls_R_factor_gt 0.0505
_refine_ls_shift/su_max 0.003
_refine_ls_shift/su_mean 0.000
_refine_ls_structure_factor_coef Fsqd
_refine_ls_weighting_details 'calc w=1/[?^2^(Fo^2^)+(0.0742P)^2^+0.0000P] where P=(Fo^2^+2Fc^2^)/3'
_refine_ls_weighting_scheme calc
_refine_ls_wR_factor_gt 0.1225
_refine_ls_wR_factor_ref 0.1320
_reflns_number_gt 5624
_reflns_number_total 8402
_reflns_threshold_expression >2sigma(I)
_cod_data_source_file ic2000393_si_005.cif
_cod_data_source_block Mn(NFTPP-secButyl)(CO)3
_cod_database_code 4325476

loop_
_symmetry_equiv_pos_as_xyz
'x, y, z'
'-x, -y, -z'

loop_
_atom_site_label
_atom_site_type_symbol
_atom_site_fract_x
_atom_site_fract_y
_atom_site_fract_z
_atom_site_U_iso_or_equiv
_atom_site_adp_type
_atom_site_occupancy
_atom_site_symmetry_multiplicity
_atom_site_calc_flag
_atom_site_refinement_flags
_atom_site_disorder_assembly
_atom_site_disorder_group
C1 C -0.0138(2) 0.26950(19) 0.81548(16) 0.0351(5) Uani 1 1 d . . .
C2 C -0.1036(2) 0.3538(2) 0.79105(17) 0.0397(6) Uani 1 1 d . . .
C3 C -0.1286(2) 0.3546(2) 0.71185(17) 0.0422(6) Uani 1 1 d . A .
C4 C -0.0505(2) 0.2721(2) 0.69141(17) 0.0416(6) Uani 1 1 d . . .
C5 C -0.0439(2) 0.2274(2) 0.62793(17) 0.0449(6) Uani 1 1 d . . .
C6 C 0.0244(2) 0.1299(2) 0.63252(17) 0.0467(6) Uani 1 1 d . . .
C7 C 0.0053(3) 0.0490(3) 0.59739(19) 0.0571(8) Uani 1 1 d . . .
H1 H -0.0429 0.0573 0.5544 0.069 Uiso 1 1 calc R . .
C8 C 0.0684(3) -0.0419(3) 0.63668(19) 0.0543(7) Uani 1 1 d . . .
H2 H 0.0726 -0.1081 0.6261 0.065 Uiso 1 1 calc R . .
C9 C 0.1274(2) -0.0183(2) 0.69721(17) 0.0437(6) Uani 1 1 d . . .
C10 C 0.1817(2) -0.0892(2) 0.76866(17) 0.0424(6) Uani 1 1 d . . .
C11 C 0.1958(2) -0.06091(19) 0.83958(16) 0.0375(6) Uani 1 1 d . . .
C12 C 0.2225(2) -0.1361(2) 0.92285(17) 0.0406(6) Uani 1 1 d . . .
H3 H 0.2424 -0.2113 0.9374 0.049 Uiso 1 1 calc R . .
C13 C 0.2144(2) -0.0811(2) 0.97586(17) 0.0405(6) Uani 1 1 d . . .
H4 H 0.2273 -0.1103 1.0351 0.049 Uiso 1 1 calc R . .
C14 C 0.1819(2) 0.03236(18) 0.92699(16) 0.0334(5) Uani 1 1 d . . .
C15 C 0.1654(2) 0.11262(19) 0.96763(15) 0.0353(5) Uani 1 1 d . . .
C16 C 0.0973(2) 0.20792(19) 0.95366(16) 0.0354(5) Uani 1 1 d . . .
C17 C 0.0848(2) 0.2706(2) 1.00865(17) 0.0413(6) Uani 1 1 d . . .
H5 H 0.1299 0.2588 1.0540 0.050 Uiso 1 1 calc R . .
C18 C -0.0013(2) 0.3507(2) 0.98742(18) 0.0438(6) Uani 1 1 d . . .
H6 H -0.0265 0.3995 1.0166 0.053 Uiso 1 1 calc R . .
C19 C -0.0444(2) 0.3467(2) 0.91535(17) 0.0402(6) Uani 1 1 d . . .
C20 C -0.1221(2) 0.4026(2) 0.85556(18) 0.0427(6) Uani 1 1 d . . .
N1 n 0.02382(17) 0.22403(16) 0.75917(13) 0.0375(5) Uani 1 1 d . . .
N2 n 0.10496(18) 0.08753(18) 0.68858(14) 0.0414(5) Uani 1 1 d . . .
N3 n 0.17253(17) 0.04313(15) 0.84413(13) 0.0349(4) Uani 1 1 d . . .
N4 n 0.01817(17) 0.26199(15) 0.89339(13) 0.0353(5) Uani 1 1 d . . .
C21 C -0.2243(2) 0.4214(2) 0.66343(18) 0.0482(7) Uani 1 1 d D . .
H29 H -0.2185 0.4976 0.6611 0.058 Uiso 0.763(16) 1 calc PR A 1
H30 H -0.2050 0.4259 0.6016 0.058 Uiso 0.763(16) 1 calc PR A 1
H31 H -0.2003 0.4998 0.6469 0.058 Uiso 0.237(16) 1 calc PR A 2
H32 H -0.2129 0.4100 0.6071 0.058 Uiso 0.237(16) 1 calc PR A 2
C22 C -0.3496(4) 0.3787(13) 0.7018(6) 0.115(5) Uani 0.763(16) 1 d PD A 1
H33 H -0.3602 0.3096 0.6917 0.138 Uiso 0.763(16) 1 calc PR A 1
C23 C -0.3993(4) 0.3565(11) 0.7959(3) 0.100(4) Uani 0.763(16) 1 d P A 1
H34 H -0.3475 0.3051 0.8330 0.150 Uiso 0.763(16) 1 calc PR A 1
H35 H -0.4821 0.3236 0.8123 0.150 Uiso 0.763(16) 1 calc PR A 1
H36 H -0.4013 0.4260 0.8050 0.150 Uiso 0.763(16) 1 calc PR A 1
C24 C -0.4355(8) 0.4733(10) 0.6451(7) 0.118(5) Uani 0.763(16) 1 d P A 1
H37 H -0.4137 0.5455 0.6440 0.177 Uiso 0.763(16) 1 calc PR A 1
H38 H -0.5215 0.4539 0.6733 0.177 Uiso 0.763(16) 1 calc PR A 1
H39 H -0.4224 0.4768 0.5842 0.177 Uiso 0.763(16) 1 calc PR A 1
C25 C -0.3552(9) 0.412(2) 0.6968(17) 0.083(11) Uani 0.237(16) 1 d PD A 2
H40 H -0.3768 0.4659 0.7258 0.100 Uiso 0.237(16) 1 calc PR A 2
C26 C -0.444(2) 0.421(2) 0.6363(16) 0.071(7) Uani 0.237(16) 1 d PD A 2
H41 H -0.4795 0.4945 0.6199 0.106 Uiso 0.237(16) 1 calc PR A 2
H42 H -0.5093 0.3639 0.6675 0.106 Uiso 0.237(16) 1 calc PR A 2
H43 H -0.4010 0.4122 0.5827 0.106 Uiso 0.237(16) 1 calc PR A 2
C27 C -0.3970(17) 0.2893(18) 0.7692(19) 0.085(7) Uani 0.237(16) 1 d P A 2
H44 H -0.3855 0.2366 0.7401 0.127 Uiso 0.237(16) 1 calc PR A 2
H45 H -0.4832 0.2878 0.7963 0.127 Uiso 0.237(16) 1 calc PR A 2
H46 H -0.3477 0.2688 0.8152 0.127 Uiso 0.237(16) 1 calc PR A 2
C28 C -0.1151(3) 0.2735(2) 0.55459(19) 0.0518(7) Uani 1 1 d . . .
C29 C -0.0636(3) 0.3608(3) 0.4760(2) 0.0711(9) Uani 1 1 d . . .
H7 H 0.0159 0.3898 0.4691 0.085 Uiso 1 1 calc R . .
C30 C -0.1282(4) 0.4054(4) 0.4079(2) 0.0917(13) Uani 1 1 d . . .
H8 H -0.0920 0.4638 0.3541 0.110 Uiso 1 1 calc R . .
C31 C -0.2439(4) 0.3656(4) 0.4180(3) 0.0988(14) Uani 1 1 d . . .
H9 H -0.2887 0.3976 0.3719 0.119 Uiso 1 1 calc R . .
C32 C -0.2941(4) 0.2809(4) 0.4935(3) 0.1011(14) Uani 1 1 d . . .
H10 H -0.3740 0.2527 0.5002 0.121 Uiso 1 1 calc R . .
C33 C -0.2291(3) 0.2344(3) 0.5620(3) 0.0844(12) Uani 1 1 d . . .
H11 H -0.2652 0.1743 0.6146 0.101 Uiso 1 1 calc R . .
C34 C 0.2137(3) -0.2052(2) 0.77738(18) 0.0478(7) Uani 1 1 d . . .
C35 C 0.1249(3) -0.2828(2) 0.78958(19) 0.0588(8) Uani 1 1 d . . .
H12 H 0.0430 -0.2623 0.7871 0.071 Uiso 1 1 calc R . .
C36 C 0.1566(4) -0.3926(3) 0.8056(2) 0.0783(11) Uani 1 1 d . . .
H13 H 0.0954 -0.4463 0.8147 0.094 Uiso 1 1 calc R . .
C37 C 0.2752(5) -0.4236(3) 0.8085(3) 0.0901(13) Uani 1 1 d . . .
H14 H 0.2949 -0.4983 0.8197 0.108 Uiso 1 1 calc R . .
C38 C 0.3636(4) -0.3480(3) 0.7952(3) 0.0800(11) Uani 1 1 d . . .
H15 H 0.4455 -0.3692 0.7965 0.096 Uiso 1 1 calc R . .
C39 C 0.3336(3) -0.2384(3) 0.7795(2) 0.0632(8) Uani 1 1 d . . .
H16 H 0.3959 -0.1855 0.7702 0.076 Uiso 1 1 calc R . .
C40 C 0.2323(2) 0.08219(19) 1.04368(16) 0.0362(5) Uani 1 1 d . . .
C41 C 0.3595(2) 0.0915(2) 1.02509(19) 0.0457(6) Uani 1 1 d . . .
H17 H 0.4023 0.1192 0.9652 0.055 Uiso 1 1 calc R . .
C42 C 0.4242(3) 0.0602(3) 1.0941(2) 0.0580(8) Uani 1 1 d . . .
H18 H 0.5108 0.0654 1.0811 0.070 Uiso 1 1 calc R . .
C43 C 0.3620(3) 0.0217(3) 1.1809(2) 0.0660(9) Uani 1 1 d . . .
H19 H 0.4057 0.0022 1.2278 0.079 Uiso 1 1 calc R . .
C44 C 0.2368(3) 0.0114(3) 1.1995(2) 0.0645(8) Uani 1 1 d . . .
H20 H 0.1944 -0.0163 1.2595 0.077 Uiso 1 1 calc R . .
C45 C 0.1719(3) 0.0412(2) 1.13168(18) 0.0506(7) Uani 1 1 d . . .
H21 H 0.0855 0.0335 1.1455 0.061 Uiso 1 1 calc R . .
C46 C -0.1977(2) 0.4962(2) 0.8619(2) 0.0512(7) Uani 1 1 d . . .
C47 C -0.2640(3) 0.4896(3) 0.9440(2) 0.0648(8) Uani 1 1 d . . .
H22 H -0.2624 0.4246 0.9955 0.078 Uiso 1 1 calc R . .
C48 C -0.3331(3) 0.5783(3) 0.9510(3) 0.0843(11) Uani 1 1 d . . .
H23 H -0.3797 0.5723 1.0069 0.101 Uiso 1 1 calc R . .
C49 C -0.3335(4) 0.6732(4) 0.8777(4) 0.0969(14) Uani 1 1 d . . .
H24 H -0.3807 0.7327 0.8829 0.116 Uiso 1 1 calc R . .
C50 C -0.2666(4) 0.6832(3) 0.7967(3) 0.0943(13) Uani 1 1 d . . .
H25 H -0.2659 0.7501 0.7462 0.113 Uiso 1 1 calc R . .
C51 C -0.1984(3) 0.5935(3) 0.7884(3) 0.0768(10) Uani 1 1 d . . .
H26 H -0.1528 0.6001 0.7321 0.092 Uiso 1 1 calc R . .
Mn1 Mn 0.19645(3) 0.17947(3) 0.72952(2) 0.03682(13) Uani 1 1 d . . .
C52 C 0.3478(2) 0.1362(2) 0.69615(18) 0.0461(6) Uani 1 1 d . . .
O1 O 0.44521(18) 0.11186(19) 0.67347(15) 0.0707(6) Uani 1 1 d . . .
C53 C 0.2630(2) 0.2677(2) 0.77072(18) 0.0431(6) Uani 1 1 d . . .
O2 O 0.30596(18) 0.33018(17) 0.79024(15) 0.0662(6) Uani 1 1 d . . .
C54 C 0.2208(2) 0.2936(2) 0.6220(2) 0.0507(7) Uani 1 1 d . . .
O3 O 0.2416(2) 0.3654(2) 0.55393(15) 0.0847(8) Uani 1 1 d . . .

loop_
_atom_site_aniso_label
_atom_site_aniso_U_11
_atom_site_aniso_U_22
_atom_site_aniso_U_33
_atom_site_aniso_U_23
_atom_site_aniso_U_13
_atom_site_aniso_U_12
C1 0.0302(12) 0.0343(13) 0.0398(13) -0.0130(11) -0.0074(10) 0.0003(10)
C2 0.0299(12) 0.0395(14) 0.0448(14) -0.0113(12) -0.0076(11) 0.0036(10)
C3 0.0317(13) 0.0446(14) 0.0427(14) -0.0083(12) -0.0078(11) -0.0007(11)
C4 0.0336(13) 0.0464(15) 0.0406(14) -0.0101(12) -0.0119(11) 0.0011(11)
C5 0.0403(14) 0.0527(16) 0.0386(14) -0.0116(13) -0.0130(11) -0.0009(12)
C6 0.0464(15) 0.0571(17) 0.0377(14) -0.0190(13) -0.0094(12) 0.0008(13)
C7 0.0611(18) 0.075(2) 0.0493(17) -0.0339(16) -0.0228(14) 0.0064(16)
C8 0.0623(18) 0.0605(18) 0.0510(17) -0.0314(15) -0.0151(14) 0.0040(15)
C9 0.0458(15) 0.0459(15) 0.0438(15) -0.0221(13) -0.0091(12) 0.0026(12)
C10 0.0409(14) 0.0410(14) 0.0470(15) -0.0211(12) -0.0037(12) -0.0005(11)
C11 0.0327(12) 0.0376(13) 0.0424(14) -0.0158(12) -0.0068(11) 0.0002(10)
C12 0.0429(14) 0.0283(12) 0.0477(15) -0.0114(12) -0.0090(12) -0.0003(10)
C13 0.0422(14) 0.0346(13) 0.0409(14) -0.0088(11) -0.0116(11) -0.0014(11)
C14 0.0295(12) 0.0313(12) 0.0361(13) -0.0088(10) -0.0079(10) 0.0005(9)
C15 0.0299(12) 0.0386(13) 0.0339(12) -0.0108(11) -0.0046(10) -0.0037(10)
C16 0.0315(12) 0.0351(13) 0.0385(13) -0.0124(11) -0.0082(10) 0.0018(10)
C17 0.0427(14) 0.0387(14) 0.0454(15) -0.0165(12) -0.0149(12) 0.0025(11)
C18 0.0471(15) 0.0405(14) 0.0499(16) -0.0227(13) -0.0129(12) 0.0040(12)
C19 0.0374(13) 0.0330(13) 0.0482(15) -0.0145(12) -0.0069(11) 0.0019(10)
C20 0.0380(13) 0.0366(13) 0.0506(15) -0.0140(12) -0.0089(12) 0.0049(11)
N1 0.0327(11) 0.0406(11) 0.0395(11) -0.0146(10) -0.0101(9) 0.0033(9)
N2 0.0406(11) 0.0493(13) 0.0394(12) -0.0205(10) -0.0131(10) 0.0052(10)
N3 0.0348(10) 0.0329(10) 0.0384(11) -0.0152(9) -0.0073(9) -0.0005(8)
N4 0.0328(10) 0.0334(11) 0.0407(11) -0.0149(9) -0.0085(9) 0.0035(8)
C21 0.0373(14) 0.0537(16) 0.0460(15) -0.0097(13) -0.0127(12) 0.0089(12)
C22 0.033(3) 0.156(11) 0.074(5) 0.047(5) -0.018(3) 0.013(3)
C23 0.040(3) 0.173(9) 0.055(3) -0.012(4) -0.001(2) -0.011(4)
C24 0.033(3) 0.130(9) 0.120(7) 0.033(6) -0.025(3) 0.006(4)
C25 0.073(16) 0.045(9) 0.070(16) 0.023(9) 0.028(12) 0.032(8)
C26 0.052(10) 0.092(18) 0.041(8) 0.016(10) -0.031(7) -0.013(11)
C27 0.074(11) 0.069(12) 0.111(17) -0.021(11) -0.050(11) 0.011(9)
C28 0.0522(17) 0.0597(18) 0.0477(16) -0.0209(14) -0.0207(13) 0.0097(14)
C29 0.0585(19) 0.095(3) 0.0461(18) -0.0131(18) -0.0112(15) 0.0055(17)
C30 0.089(3) 0.123(3) 0.0420(18) -0.007(2) -0.0189(19) 0.014(2)
C31 0.097(3) 0.132(4) 0.066(3) -0.022(3) -0.051(2) 0.024(3)
C32 0.086(3) 0.119(3) 0.090(3) -0.012(3) -0.060(2) -0.010(2)
C33 0.078(2) 0.087(3) 0.075(2) -0.001(2) -0.045(2) -0.0181(19)
C34 0.0608(17) 0.0421(15) 0.0444(15) -0.0224(13) -0.0068(13) -0.0017(13)
C35 0.075(2) 0.0547(18) 0.0502(17) -0.0271(15) -0.0033(15) -0.0154(15)
C36 0.129(3) 0.054(2) 0.058(2) -0.0284(17) -0.012(2) -0.022(2)
C37 0.161(4) 0.051(2) 0.078(3) -0.040(2) -0.041(3) 0.026(3)
C38 0.105(3) 0.069(2) 0.089(3) -0.051(2) -0.035(2) 0.035(2)
C39 0.066(2) 0.0568(19) 0.075(2) -0.0351(17) -0.0161(17) 0.0125(15)
C40 0.0374(13) 0.0323(12) 0.0421(14) -0.0156(11) -0.0133(11) 0.0038(10)
C41 0.0392(14) 0.0542(16) 0.0533(16) -0.0306(14) -0.0114(12) 0.0069(12)
C42 0.0428(15) 0.071(2) 0.078(2) -0.0412(18) -0.0280(16) 0.0169(14)
C43 0.082(2) 0.064(2) 0.067(2) -0.0293(17) -0.0469(19) 0.0268(17)
C44 0.077(2) 0.066(2) 0.0430(17) -0.0102(15) -0.0196(16) 0.0048(17)
C45 0.0473(15) 0.0570(17) 0.0434(15) -0.0131(14) -0.0130(13) 0.0009(13)
C46 0.0456(15) 0.0452(16) 0.0668(19) -0.0231(15) -0.0193(14) 0.0107(12)
C47 0.0626(19) 0.0592(19) 0.083(2) -0.0372(18) -0.0206(18) 0.0171(15)
C48 0.079(2) 0.089(3) 0.115(3) -0.068(3) -0.033(2) 0.036(2)
C49 0.104(3) 0.080(3) 0.153(4) -0.077(3) -0.073(3) 0.053(2)
C50 0.123(4) 0.062(2) 0.109(3) -0.031(2) -0.059(3) 0.041(2)
C51 0.093(3) 0.055(2) 0.080(2) -0.0183(18) -0.035(2) 0.0248(18)
Mn1 0.0329(2) 0.0371(2) 0.0377(2) -0.01117(17) -0.00755(16) 0.00072(15)
C52 0.0412(15) 0.0516(16) 0.0420(15) -0.0134(13) -0.0101(12) 0.0018(12)
O1 0.0412(12) 0.0951(17) 0.0693(14) -0.0295(13) -0.0044(10) 0.0189(11)
C53 0.0340(13) 0.0431(15) 0.0464(15) -0.0147(12) -0.0008(11) 0.0013(11)
O2 0.0565(12) 0.0669(14) 0.0822(15) -0.0414(12) 0.0015(11) -0.0217(10)
C54 0.0389(14) 0.0510(16) 0.0506(17) -0.0095(14) -0.0039(13) 0.0004(12)
O3 0.0761(15) 0.0798(16) 0.0581(14) 0.0138(13) -0.0066(12) -0.0055(12)

loop_
_atom_type_symbol
_atom_type_description
_atom_type_scat_dispersion_real
_atom_type_scat_dispersion_imag
_atom_type_scat_source
C C 0.0033 0.0016 'International Tables Vol C Tables 4.2.6.8 and 6.1.1.4'
H H 0.0000 0.0000 'International Tables Vol C Tables 4.2.6.8 and 6.1.1.4'
N N 0.0061 0.0033 'International Tables Vol C Tables 4.2.6.8 and 6.1.1.4'
O O 0.0106 0.0060 'International Tables Vol C Tables 4.2.6.8 and 6.1.1.4'
Mn Mn 0.3368 0.7283 'International Tables Vol C Tables 4.2.6.8 and 6.1.1.4'

loop_
_geom_angle_atom_site_label_1
_geom_angle_atom_site_label_2
_geom_angle_atom_site_label_3
_geom_angle
N1 C1 N4 134.1(2)
N1 C1 C2 115.7(2)
N4 C1 C2 110.0(2)
C3 C2 C20 147.7(2)
C3 C2 C1 105.2(2)
C20 C2 C1 107.0(2)
C2 C3 C4 105.6(2)
C2 C3 C21 125.7(2)
C4 C3 C21 128.5(2)
C5 C4 N1 117.6(2)
C5 C4 C3 132.6(2)
N1 C4 C3 109.5(2)
C4 C5 C6 121.8(2)
C4 C5 C28 121.1(2)
C6 C5 C28 117.0(2)
N2 C6 C7 107.2(2)
N2 C6 C5 123.1(2)
C7 C6 C5 128.6(3)
C8 C7 C6 108.0(3)
C8 C7 H1 126.0
C6 C7 H1 126.0
C7 C8 C9 107.0(3)
C7 C8 H2 126.5
C9 C8 H2 126.5
N2 C9 C10 119.6(2)
N2 C9 C8 108.2(2)
C10 C9 C8 131.2(3)
C11 C10 C9 122.7(2)
C11 C10 C34 116.0(2)
C9 C10 C34 120.9(2)
C10 C11 N3 125.1(2)
C10 C11 C12 125.7(2)
N3 C11 C12 108.9(2)
C13 C12 C11 107.5(2)
C13 C12 H3 126.3
C11 C12 H3 126.3
C12 C13 C14 108.2(2)
C12 C13 H4 125.9
C14 C13 H4 125.9
N3 C14 C15 130.1(2)
N3 C14 C13 108.7(2)
C15 C14 C13 121.2(2)
C16 C15 C14 133.7(2)
C16 C15 C40 114.8(2)
C14 C15 C40 111.4(2)
C15 C16 N4 133.1(2)
C15 C16 C17 124.2(2)
N4 C16 C17 102.5(2)
C18 C17 C16 111.7(2)
C18 C17 H5 124.1
C16 C17 H5 124.1
C17 C18 C19 107.8(2)
C17 C18 H6 126.1
C19 C18 H6 126.1
C18 C19 C20 141.1(2)
C18 C19 N4 106.8(2)
C20 C19 N4 111.9(2)
C19 C20 C2 105.2(2)
C19 C20 C46 123.6(2)
C2 C20 C46 131.1(2)
C1 N1 C4 103.9(2)
C1 N1 Mn1 125.14(17)
C4 N1 Mn1 121.95(17)
C9 N2 C6 109.4(2)
C9 N2 Mn1 126.21(17)
C6 N2 Mn1 123.42(18)
C14 N3 C11 106.74(19)
C14 N3 Mn1 129.81(16)
C11 N3 Mn1 118.60(16)
C1 N4 C19 105.60(19)
C1 N4 C16 143.1(2)
C19 N4 C16 111.0(2)
C25 C21 C3 126.6(11)
C22 C21 C3 115.6(5)
C25 C21 H29 92.4
C22 C21 H29 108.4
C3 C21 H29 108.4
C25 C21 H30 111.2
C22 C21 H30 108.4
C3 C21 H30 108.4
H29 C21 H30 107.4
C25 C21 H31 105.7
C22 C21 H31 122.0
C3 C21 H31 105.7
H30 C21 H31 94.2
C25 C21 H32 105.7
C22 C21 H32 100.0
C3 C21 H32 105.7
H29 C21 H32 119.0
H31 C21 H32 106.1
C21 C22 C23 119.6(8)
C21 C22 C24 105.9(8)
C23 C22 C24 105.6(12)
C21 C22 H33 108.4
C23 C22 H33 108.4
C24 C22 H33 108.4
C21 C25 C26 121(2)
C21 C25 C27 111.1(18)
C26 C25 C27 98(2)
C21 C25 H40 108.6
C26 C25 H40 108.6
C27 C25 H40 108.6
C25 C26 H41 109.5
C25 C26 H42 109.5
H41 C26 H42 109.5
C25 C26 H43 109.5
H41 C26 H43 109.5
H42 C26 H43 109.5
C25 C27 H44 109.5
C25 C27 H45 109.5
H44 C27 H45 109.5
C25 C27 H46 109.5
H44 C27 H46 109.5
H45 C27 H46 109.5
C33 C28 C29 118.1(3)
C33 C28 C5 122.5(3)
C29 C28 C5 119.3(3)
C30 C29 C28 120.3(3)
C30 C29 H7 119.8
C28 C29 H7 119.8
C31 C30 C29 120.2(4)
C31 C30 H8 119.9
C29 C30 H8 119.9
C32 C31 C30 119.9(3)
C32 C31 H9 120.0
C30 C31 H9 120.0
C31 C32 C33 120.3(4)
C31 C32 H10 119.9
C33 C32 H10 119.9
C28 C33 C32 121.2(3)
C28 C33 H11 119.4
C32 C33 H11 119.4
C35 C34 C39 118.5(3)
C35 C34 C10 121.2(3)
C39 C34 C10 120.2(2)
C34 C35 C36 119.4(3)
C34 C35 H12 120.3
C36 C35 H12 120.3
C37 C36 C35 121.0(3)
C37 C36 H13 119.5
C35 C36 H13 119.5
C38 C37 C36 120.2(3)
C38 C37 H14 119.9
C36 C37 H14 119.9
C37 C38 C39 119.6(4)
C37 C38 H15 120.2
C39 C38 H15 120.2
C38 C39 C34 121.3(3)
C38 C39 H16 119.4
C34 C39 H16 119.4
C45 C40 C41 118.7(2)
C45 C40 C15 122.3(2)
C41 C40 C15 119.0(2)
C40 C41 C42 120.4(3)
C40 C41 H17 119.8
C42 C41 H17 119.8
C43 C42 C41 119.8(3)
C43 C42 H18 120.1
C41 C42 H18 120.1
C44 C43 C42 120.0(3)
C44 C43 H19 120.0
C42 C43 H19 120.0
C43 C44 C45 120.6(3)
C43 C44 H20 119.7
C45 C44 H20 119.7
C44 C45 C40 120.5(3)
C44 C45 H21 119.8
C40 C45 H21 119.8
C51 C46 C47 118.4(3)
C51 C46 C20 121.4(3)
C47 C46 C20 120.0(3)
C46 C47 C48 120.5(3)
C46 C47 H22 119.7
C48 C47 H22 119.7
C49 C48 C47 120.2(4)
C49 C48 H23 119.9
C47 C48 H23 119.9
C48 C49 C50 120.6(4)
C48 C49 H24 119.7
C50 C49 H24 119.7
C49 C50 C51 119.7(4)
C49 C50 H25 120.1
C51 C50 H25 120.1
C46 C51 C50 120.5(4)
C46 C51 H26 119.8
C50 C51 H26 119.8
C53 Mn1 C54 87.75(14)
C53 Mn1 C52 89.61(13)
C54 Mn1 C52 87.50(12)
C53 Mn1 N2 173.65(10)
C54 Mn1 N2 92.64(13)
C52 Mn1 N2 96.74(12)
C53 Mn1 N1 94.69(11)
C54 Mn1 N1 90.84(11)
C52 Mn1 N1 175.32(11)
N2 Mn1 N1 78.97(10)
C53 Mn1 N3 96.23(12)
C54 Mn1 N3 175.11(11)
C52 Mn1 N3 89.68(11)
N2 Mn1 N3 83.72(10)
N1 Mn1 N3 91.67(9)
O1 C52 Mn1 178.0(3)
O2 C53 Mn1 174.5(2)
O3 C54 Mn1 176.9(3)

loop_
_geom_bond_atom_site_label_1
_geom_bond_atom_site_label_2
_geom_bond_distance
C1 N1 1.282(3)
C1 N4 1.366(3)
C1 C2 1.444(3)
C2 C3 1.384(4)
C2 C20 1.417(4)
C3 C4 1.453(4)
C3 C21 1.496(3)
C4 C5 1.371(4)
C4 N1 1.449(3)
C5 C6 1.435(4)
C5 C28 1.490(4)
C6 N2 1.359(3)
C6 C7 1.423(4)
C7 C8 1.351(4)
C7 H1 0.9400
C8 C9 1.424(4)
C8 H2 0.9400
C9 N2 1.345(3)
C9 C10 1.411(4)
C10 C11 1.392(4)
C10 C34 1.494(4)
C11 N3 1.395(3)
C11 C12 1.424(3)
C12 C13 1.317(4)
C12 H3 0.9400
C13 C14 1.450(3)
C13 H4 0.9400
C14 N3 1.344(3)
C14 C15 1.433(3)
C15 C16 1.390(3)
C15 C40 1.496(3)
C16 N4 1.416(3)
C16 C17 1.423(3)
C17 C18 1.374(4)
C17 H5 0.9400
C18 C19 1.385(4)
C18 H6 0.9400
C19 C20 1.403(4)
C19 N4 1.406(3)
C20 C46 1.477(4)
N1 Mn1 2.001(2)
N2 Mn1 1.974(2)
N3 Mn1 2.006(2)
C21 C25 1.439(9)
C21 C22 1.441(6)
C21 H29 0.9800
C21 H30 0.9800
C21 H31 0.9800
C21 H32 0.9800
C22 C23 1.459(13)
C22 C24 1.632(13)
C22 H33 0.9900
C23 H34 0.9700
C23 H35 0.9700
C23 H36 0.9700
C24 H37 0.9700
C24 H38 0.9700
C24 H39 0.9700
C25 C26 1.504(19)
C25 C27 1.59(3)
C25 H40 0.9900
C26 H41 0.9700
C26 H42 0.9700
C26 H43 0.9700
C27 H44 0.9700
C27 H45 0.9700
C27 H46 0.9700
C28 C33 1.344(4)
C28 C29 1.383(4)
C29 C30 1.375(5)
C29 H7 0.9400
C30 C31 1.355(6)
C30 H8 0.9400
C31 C32 1.336(6)
C31 H9 0.9400
C32 C33 1.385(5)
C32 H10 0.9400
C33 H11 0.9400
C34 C35 1.365(4)
C34 C39 1.385(4)
C35 C36 1.391(5)
C35 H12 0.9400
C36 C37 1.363(6)
C36 H13 0.9400
C37 C38 1.340(6)
C37 H14 0.9400
C38 C39 1.384(5)
C38 H15 0.9400
C39 H16 0.9400
C40 C45 1.373(4)
C40 C41 1.382(3)
C41 C42 1.383(4)
C41 H17 0.9400
C42 C43 1.364(5)
C42 H18 0.9400
C43 C44 1.361(5)
C43 H19 0.9400
C44 C45 1.370(4)
C44 H20 0.9400
C45 H21 0.9400
C46 C51 1.372(4)
C46 C47 1.382(4)
C47 C48 1.390(4)
C47 H22 0.9400
C48 C49 1.352(6)
C48 H23 0.9400
C49 C50 1.357(6)
C49 H24 0.9400
C50 C51 1.402(5)
C50 H25 0.9400
C51 H26 0.9400
Mn1 C53 1.784(3)
Mn1 C54 1.795(3)
Mn1 C52 1.800(3)
C52 O1 1.146(3)
C53 O2 1.132(3)
C54 O3 1.134(3)

loop_
_geom_torsion_atom_site_label_1
_geom_torsion_atom_site_label_2
_geom_torsion_atom_site_label_3
_geom_torsion_atom_site_label_4
_geom_torsion
N1 C1 C2 C3 3.8(3)
N4 C1 C2 C3 179.74(19)
N1 C1 C2 C20 -173.2(2)
N4 C1 C2 C20 2.7(3)
C20 C2 C3 C4 173.6(4)
C1 C2 C3 C4 -1.1(3)
C20 C2 C3 C21 -10.8(6)
C1 C2 C3 C21 174.5(2)
C2 C3 C4 C5 171.8(3)
C21 C3 C4 C5 -3.6(5)
C2 C3 C4 N1 -1.4(3)
C21 C3 C4 N1 -176.8(2)
N1 C4 C5 C6 5.8(4)
C3 C4 C5 C6 -167.0(3)
N1 C4 C5 C28 -178.6(2)
C3 C4 C5 C28 8.6(4)
C4 C5 C6 N2 -12.7(4)
C28 C5 C6 N2 171.6(2)
C4 C5 C6 C7 153.2(3)
C28 C5 C6 C7 -22.5(4)
N2 C6 C7 C8 3.5(3)
C5 C6 C7 C8 -164.2(3)
C6 C7 C8 C9 0.2(3)
C7 C8 C9 N2 -3.9(3)
C7 C8 C9 C10 164.2(3)
N2 C9 C10 C11 10.5(4)
C8 C9 C10 C11 -156.5(3)
N2 C9 C10 C34 -176.9(2)
C8 C9 C10 C34 16.2(4)
C9 C10 C11 N3 -7.9(4)
C34 C10 C11 N3 179.2(2)
C9 C10 C11 C12 164.7(2)
C34 C10 C11 C12 -8.3(4)
C10 C11 C12 C13 -172.7(2)
N3 C11 C12 C13 0.8(3)
C11 C12 C13 C14 -0.1(3)
C12 C13 C14 N3 -0.7(3)
C12 C13 C14 C15 179.5(2)
N3 C14 C15 C16 26.5(4)
C13 C14 C15 C16 -153.8(3)
N3 C14 C15 C40 -156.8(2)
C13 C14 C15 C40 23.0(3)
C14 C15 C16 N4 -0.1(5)
C40 C15 C16 N4 -176.8(2)
C14 C15 C16 C17 173.6(2)
C40 C15 C16 C17 -3.1(3)
C15 C16 C17 C18 -171.3(2)
N4 C16 C17 C18 4.0(3)
C16 C17 C18 C19 -2.5(3)
C17 C18 C19 C20 -174.7(3)
C17 C18 C19 N4 -0.1(3)
C18 C19 C20 C2 172.1(3)
N4 C19 C20 C2 -2.4(3)
C18 C19 C20 C46 -4.7(5)
N4 C19 C20 C46 -179.2(2)
C3 C2 C20 C19 -174.8(4)
C1 C2 C20 C19 -0.2(3)
C3 C2 C20 C46 1.7(6)
C1 C2 C20 C46 176.3(3)
N4 C1 N1 C4 -179.2(2)
C2 C1 N1 C4 -4.5(3)
N4 C1 N1 Mn1 -32.0(4)
C2 C1 N1 Mn1 142.65(18)
C5 C4 N1 C1 -170.8(2)
C3 C4 N1 C1 3.6(3)
C5 C4 N1 Mn1 40.7(3)
C3 C4 N1 Mn1 -144.92(17)
C10 C9 N2 C6 -163.6(2)
C8 C9 N2 C6 6.2(3)
C10 C9 N2 Mn1 27.7(3)
C8 C9 N2 Mn1 -162.53(18)
C7 C6 N2 C9 -6.0(3)
C5 C6 N2 C9 162.5(2)
C7 C6 N2 Mn1 163.09(18)
C5 C6 N2 Mn1 -28.4(3)
C15 C14 N3 C11 -179.1(2)
C13 C14 N3 C11 1.1(2)
C15 C14 N3 Mn1 26.6(4)
C13 C14 N3 Mn1 -153.18(16)
C10 C11 N3 C14 172.4(2)
C12 C11 N3 C14 -1.2(2)
C10 C11 N3 Mn1 -29.9(3)
C12 C11 N3 Mn1 156.50(15)
N1 C1 N4 C19 170.9(3)
C2 C1 N4 C19 -4.1(2)
N1 C1 N4 C16 -1.4(5)
C2 C1 N4 C16 -176.3(3)
C18 C19 N4 C1 -172.3(2)
C20 C19 N4 C1 4.1(3)
C18 C19 N4 C16 2.7(3)
C20 C19 N4 C16 179.08(19)
C15 C16 N4 C1 -17.4(5)
C17 C16 N4 C1 168.0(3)
C15 C16 N4 C19 170.6(2)
C17 C16 N4 C19 -4.0(2)
C2 C3 C21 C25 -62.1(16)
C4 C3 C21 C25 112.5(16)
C2 C3 C21 C22 -76.4(8)
C4 C3 C21 C22 98.2(8)
C25 C21 C22 C23 -81(6)
C3 C21 C22 C23 54.0(17)
C25 C21 C22 C24 38(5)
C3 C21 C22 C24 173.0(8)
C22 C21 C25 C26 -89(6)
C3 C21 C25 C26 -141(2)
C22 C21 C25 C27 25(4)
C3 C21 C25 C27 -27(3)
C4 C5 C28 C33 -91.2(4)
C6 C5 C28 C33 84.6(4)
C4 C5 C28 C29 87.9(4)
C6 C5 C28 C29 -96.3(3)
C33 C28 C29 C30 -0.1(6)
C5 C28 C29 C30 -179.2(3)
C28 C29 C30 C31 1.3(6)
C29 C30 C31 C32 -1.7(7)
C30 C31 C32 C33 0.7(8)
C29 C28 C33 C32 -0.9(6)
C5 C28 C33 C32 178.3(4)
C31 C32 C33 C28 0.6(7)
C11 C10 C34 C35 111.0(3)
C9 C10 C34 C35 -62.1(4)
C11 C10 C34 C39 -64.4(3)
C9 C10 C34 C39 122.5(3)
C39 C34 C35 C36 1.4(4)
C10 C34 C35 C36 -174.1(3)
C34 C35 C36 C37 -0.7(5)
C35 C36 C37 C38 -0.4(6)
C36 C37 C38 C39 0.7(6)
C37 C38 C39 C34 0.1(5)
C35 C34 C39 C38 -1.1(5)
C10 C34 C39 C38 174.5(3)
C16 C15 C40 C45 70.7(3)
C14 C15 C40 C45 -106.7(3)
C16 C15 C40 C41 -111.9(3)
C14 C15 C40 C41 70.7(3)
C45 C40 C41 C42 -0.1(4)
C15 C40 C41 C42 -177.7(2)
C40 C41 C42 C43 -1.1(4)
C41 C42 C43 C44 1.7(5)
C42 C43 C44 C45 -1.1(5)
C43 C44 C45 C40 -0.2(5)
C41 C40 C45 C44 0.8(4)
C15 C40 C45 C44 178.2(3)
C19 C20 C46 C51 131.4(3)
C2 C20 C46 C51 -44.5(4)
C19 C20 C46 C47 -44.8(4)
C2 C20 C46 C47 139.4(3)
C51 C46 C47 C48 2.2(5)
C20 C46 C47 C48 178.4(3)
C46 C47 C48 C49 -1.7(5)
C47 C48 C49 C50 -0.2(6)
C48 C49 C50 C51 1.4(7)
C47 C46 C51 C50 -1.0(5)
C20 C46 C51 C50 -177.2(3)
C49 C50 C51 C46 -0.8(6)
C9 N2 Mn1 C54 128.4(2)
C6 N2 Mn1 C54 -38.8(2)
C9 N2 Mn1 C52 40.6(2)
C6 N2 Mn1 C52 -126.6(2)
C9 N2 Mn1 N1 -141.3(2)
C6 N2 Mn1 N1 51.6(2)
C9 N2 Mn1 N3 -48.3(2)
C6 N2 Mn1 N3 144.5(2)
C1 N1 Mn1 C53 -19.6(2)
C4 N1 Mn1 C53 122.1(2)
C1 N1 Mn1 C54 -107.4(2)
C4 N1 Mn1 C54 34.3(2)
C1 N1 Mn1 N2 160.1(2)
C4 N1 Mn1 N2 -58.26(19)
C1 N1 Mn1 N3 76.8(2)
C4 N1 Mn1 N3 -141.53(18)
C14 N3 Mn1 C53 11.3(2)
C11 N3 Mn1 C53 -140.45(18)
C14 N3 Mn1 C52 100.9(2)
C11 N3 Mn1 C52 -50.88(18)
C14 N3 Mn1 N2 -162.3(2)
C11 N3 Mn1 N2 45.94(17)
C14 N3 Mn1 N1 -83.6(2)
C11 N3 Mn1 N1 124.64(17)

loop_
_platon_squeeze_void_nr
_platon_squeeze_void_average_x
_platon_squeeze_void_average_y
_platon_squeeze_void_average_z
_platon_squeeze_void_volume
_platon_squeeze_void_count_electrons
_platon_squeeze_void_content
1 0.500 0.000 0.500 246 76 ' '
2 0.433 0.707 0.008 10 0 ' '
3 0.567 0.293 0.992 10 0 ' '
